data_4038369
loop_
_publ_author_name
'Schoemaker, Robin'
'Schwedtmann, Kai'
'Hennersdorf, Felix'
'Bauz\'a, Antonio'
'Frontera, Antonio'
'Weigand, Jan J.'

_publ_section_title
;
 Toward N,P-Doped \p-Extended PAHs: A One-Pot Synthesis to Diannulated
 1,4,2-Diazaphospholium Triflate Salts.
;
_journal_name_full 'The Journal of organic chemistry'
_journal_paper_doi 10.1021/acs.joc.0c00577
_journal_year 2020
_chemical_formula_moiety 'C28 H38 N6 P, C F3 O3 S, 0.5(C4 H10 O)'
_chemical_formula_sum 'C31 H43 F3 N6 O3.5 P S'
_chemical_formula_weight 675.74
_space_group_crystal_system triclinic
_space_group_IT_number 2
_space_group_name_Hall '-P 1'
_space_group_name_H-M_alt 'P -1'
_atom_sites_solution_hydrogens geom
_audit_creation_date 2017-01-24
_audit_creation_method
;
Olex2 1.2
(compiled 2015.09.30 svn.r3233 for OlexSys, GUI svn.r5103)
;
_cell_angle_alpha 73.762(2)
_cell_angle_beta 72.1020(10)
_cell_angle_gamma 78.218(2)
_cell_formula_units_Z 4
_cell_length_a 13.8270(2)
_cell_length_b 13.9544(3)
_cell_length_c 20.1132(3)
_cell_measurement_reflns_used 25741
_cell_measurement_temperature 100.01(10)
_cell_measurement_theta_max 76.5830
_cell_measurement_theta_min 3.3840
_cell_volume 3515.84(11)
_computing_cell_refinement 'CrysAlisPro 1.171.38.43 (Rigaku OD, 2015)'
_computing_data_collection 'CrysAlisPro 1.171.38.43 (Rigaku OD, 2015)'
_computing_data_reduction 'CrysAlisPro 1.171.38.43 (Rigaku OD, 2015)'
_computing_molecular_graphics 'Olex2 (Dolomanov et al., 2009)'
_computing_publication_material 'Olex2 (Dolomanov et al., 2009)'
_computing_structure_refinement 'ShelXL (Sheldrick, 2015)'
_computing_structure_solution 'ShelXT (Sheldrick, 2015)'
_diffrn_ambient_environment N~2~
_diffrn_ambient_temperature 100.01(10)
_diffrn_detector 'CCD plate'
_diffrn_detector_area_resol_mean 10.5700
_diffrn_detector_type AtlasS2
_diffrn_measured_fraction_theta_full 0.979
_diffrn_measured_fraction_theta_max 0.977
_diffrn_measurement_details
;
List of Runs (angles in degrees, time in seconds):

  # Type    Start    End  Width  t~exp~   \w     \q     \k     \f   Frames
--------------------------------------------------------------------------
  1  \w     21.00 109.00   0.50    1.00    --   42.50  38.00 -60.00  176
  2  \w     80.00 129.00   0.50    4.00    --  111.00  77.00  30.00   98
  3  \w    120.00 163.00   0.50    4.00    --  111.00  61.00  30.00   86
  4  \w    149.00 176.00   0.50    4.00    --  111.00  77.00  30.00   54
  5  \w    138.00 165.00   0.50    4.00    --  111.00  61.00  90.00   54
  6  \w    126.00 178.00   0.50    4.00    --  111.00  77.00 150.00  104
  7  \w    124.00 151.00   0.50    4.00    --  111.00  45.00 120.00   54
  8  \w    116.00 173.00   0.50    4.00    --  111.00  77.00  90.00  114
  9  \w    123.00 150.00   0.50    4.00    --  111.00  77.00   0.00   54
 10  \w    142.00 176.00   0.50    4.00    --  111.00  77.00 -60.00   68
 11  \w    132.00 164.00   0.50    4.00    --  111.00  61.00 -90.00   64
 12  \w    128.00 155.00   0.50    4.00    --  111.00  61.00-120.00   54
 13  \w    122.00 177.00   0.50    4.00    --  111.00  77.00-150.00  110
 14  \w     87.00 165.00   0.50    4.00    --  111.00  45.00 -60.00  156
 15  \w     87.00 121.00   0.50    4.00    --  111.00  45.00 -30.00   68
 16  \w     83.00 109.00   0.50    4.00    --  111.00  61.00  30.00   52
 17  \w     83.00 162.00   0.50    4.00    --  111.00  61.00   0.00  158
 18  \w     83.00 120.00   0.50    4.00    --  111.00  61.00 120.00   74
 19  \w     87.00 116.00   0.50    4.00    --  111.00  45.00 120.00   58
 20  \w     83.00 150.00   0.50    4.00    --  111.00  61.00 150.00  134
 21  \w     83.00 114.00   0.50    4.00    --  111.00  61.00  90.00   62
 22  \w     80.00 175.00   0.50    4.00    --  111.00  77.00 120.00  190
 23  \w     83.00 109.00   0.50    4.00    --  111.00  61.00 -60.00   52
 24  \w     83.00 109.00   0.50    4.00    --  111.00  61.00 -90.00   52
 25  \w     83.00 111.00   0.50    4.00    --  111.00  61.00-120.00   56
 26  \w     83.00 150.00   0.50    4.00    --  111.00  61.00-150.00  134
 27  \w     83.00 159.00   0.50    4.00    --  111.00  61.00-180.00  152
 28  \w     80.00 107.00   0.50    4.00    --  111.00  77.00 -90.00   54
 29  \w     80.00 106.00   0.50    4.00    --  111.00  77.00 -60.00   52
 30  \w     80.00 132.00   0.50    4.00    --  111.00  77.00 -30.00  104
 31  \w     80.00 106.00   0.50    4.00    --  111.00  77.00  60.00   52
 32  \w     80.00 107.00   0.50    4.00    --  111.00  77.00  90.00   54
 33  \w     83.00 171.00   0.50    4.00    --  111.00  61.00  60.00  176
 34  \w     80.00 107.00   0.50    4.00    --  111.00  77.00   0.00   54
 35  \w     83.00 174.00   0.50    4.00    --  111.00  61.00 -30.00  182
 36  \w    103.00 142.00   0.50    4.00    --  111.00 -77.00   0.00   78
 37  \w    115.00 141.00   0.50    4.00    --  111.00 -77.00-120.00   52
 38  \w     84.00 109.00   0.50    4.00    --  111.00 -94.00 -30.00   50
 39  \w     74.00 107.00   0.50    4.00    --  111.00-125.00-120.00   66
 40  \w     76.00 121.00   0.50    4.00    --  111.00-125.00-180.00   90
 41  \w     50.00  92.00   0.50    4.00    --  111.00 -77.00-120.00   84
 42  \w     39.00  71.00   0.50    4.00    --  111.00 -94.00 -30.00   64
 43  \w     45.00  85.00   0.50    4.00    --  111.00 -77.00   0.00   80
 44  \w     41.00 120.00   0.50    4.00    --  111.00-125.00  90.00  158
 45  \w     66.00 104.00   0.50    1.00    --   42.50-137.00 -27.00   76
 46  \w     40.00  65.00   0.50    1.00    --   42.50 -99.00  60.00   50
 47  \w     33.00 109.00   0.50    4.00    --  111.00 -94.00 -60.00  152
 48  \w     42.00 121.00   0.50    4.00    --  111.00-125.00 -90.00  158
 49  \w     40.00 134.00   0.50    4.00    --  111.00 -45.00  90.00  188
 50  \w     80.00 106.00   0.50    4.00    --  111.00  77.00 150.00   52
 51  \w     20.00  80.00   0.50    1.00    --   42.50  38.00 150.00  120
 52  \w     13.00  65.00   0.50    1.00    --   42.50  77.00 120.00  104
 53  \w     11.00 109.00   0.50    1.00    --   42.50  77.00  60.00  196
 54  \w     80.00 173.00   0.50    4.00    --  111.00  77.00-120.00  186
 55  \w     80.00 106.00   0.50    4.00    --  111.00  77.00-150.00   52
 56  \w     80.00 106.00   0.50    4.00    --  111.00  77.00-180.00   52
 57  \w     11.00  16.50   0.50    1.00    --   42.50  77.00 -30.00   11
;
_diffrn_measurement_device 'four-circle diffractometer'
_diffrn_measurement_device_type 'SuperNova, Dual, Cu at zero, AtlasS2'
_diffrn_measurement_method '\w scans'
_diffrn_orient_matrix_type 'CrysAlisPro convention (1999,Acta A55,543-557)'
_diffrn_orient_matrix_UB_11 -0.0369132000
_diffrn_orient_matrix_UB_12 -0.0309695000
_diffrn_orient_matrix_UB_13 0.0825755000
_diffrn_orient_matrix_UB_21 0.0926451000
_diffrn_orient_matrix_UB_22 0.0397871000
_diffrn_orient_matrix_UB_23 0.0054982000
_diffrn_orient_matrix_UB_31 -0.0632161000
_diffrn_orient_matrix_UB_32 0.1044279000
_diffrn_orient_matrix_UB_33 0.0009970000
_diffrn_radiation_monochromator mirror
_diffrn_radiation_probe x-ray
_diffrn_radiation_type CuK\a
_diffrn_radiation_wavelength 1.54184
_diffrn_reflns_av_unetI/netI 0.0121
_diffrn_reflns_Laue_measured_fraction_full 0.979
_diffrn_reflns_Laue_measured_fraction_max 0.977
_diffrn_reflns_limit_h_max 17
_diffrn_reflns_limit_h_min -17
_diffrn_reflns_limit_k_max 17
_diffrn_reflns_limit_k_min -17
_diffrn_reflns_limit_l_max 25
_diffrn_reflns_limit_l_min -25
_diffrn_reflns_number 25162
_diffrn_reflns_point_group_measured_fraction_full 0.979
_diffrn_reflns_point_group_measured_fraction_max 0.977
_diffrn_reflns_theta_full 67.684
_diffrn_reflns_theta_max 76.693
_diffrn_reflns_theta_min 3.327
_diffrn_source 'micro-focus sealed X-ray tube'
_diffrn_source_type 'SuperNova (Cu) X-ray Source'
_exptl_absorpt_coefficient_mu 1.736
_exptl_absorpt_correction_T_max -0.010
_exptl_absorpt_correction_T_min 10000000.000
_exptl_absorpt_correction_type analytical
_exptl_absorpt_process_details
;
CrysAlisPro 1.171.38.43 (Rigaku Oxford Diffraction, 2015)
Analytical numeric absorption correction using a multifaceted crystal
			model based on expressions derived by R.C. Clark & J.S. Reid.
(Clark, R. C. & Reid, J. S. (1995). Acta Cryst. A51, 887-897)
Empirical absorption correction using spherical harmonics,
 implemented in SCALE3 ABSPACK scaling algorithm.
;
_exptl_crystal_colour colourless
_exptl_crystal_colour_primary colourless
_exptl_crystal_density_diffrn 1.277
_exptl_crystal_description plate
_exptl_crystal_F_000 1428
_exptl_crystal_size_max 0.4
_exptl_crystal_size_mid 0.235
_exptl_crystal_size_min 0.105
_refine_diff_density_max 1.619
_refine_diff_density_min -0.584
_refine_diff_density_rms 0.095
_refine_ls_extinction_method none
_refine_ls_goodness_of_fit_ref 1.024
_refine_ls_hydrogen_treatment constr
_refine_ls_matrix_type full
_refine_ls_number_parameters 858
_refine_ls_number_reflns 25162
_refine_ls_number_restraints 118
_refine_ls_restrained_S_all 1.039
_refine_ls_R_factor_all 0.0635
_refine_ls_R_factor_gt 0.0609
_refine_ls_shift/su_max 0.001
_refine_ls_shift/su_mean 0.000
_refine_ls_structure_factor_coef Fsqd
_refine_ls_weighting_details 'w=1/[\s^2^(Fo^2^)+(0.1262P)^2^+0.9081P] where P=(Fo^2^+2Fc^2^)/3'
_refine_ls_weighting_scheme calc
_refine_ls_wR_factor_gt 0.1638
_refine_ls_wR_factor_ref 0.1668
_reflns_Friedel_coverage 0.000
_reflns_number_gt 23250
_reflns_number_total 25162
_reflns_threshold_expression 'I > 2\s(I)'
_twin_special_details
;
Component 2 rotated by -179.9825\% 
 around [0.00 0.71 0.71] (reciprocal) or [-0.34 0.87 0.36] (direct)
;
_cod_data_source_file jo0c00577_si_012.cif
_cod_data_source_block jjw0603_twin1_hklf5
_cod_original_formula_sum 'C31 H43 F3 N6 O3.50 P S'
_cod_database_code 4038369
_chemical_oxdiff_formula C31H43F3N6O3.5PS
_shelx_space_group_comment
;
The symmetry employed for this shelxl refinement is uniquely defined
by the following loop, which should always be used as a source of
symmetry information in preference to the above space-group names.
They are only intended as comments.
;
_olex2_refinement_description
;
1. Twinned data refinement
 Scales: 0.5229(8) 0.4771(8)
2. Fixed Uiso
 At 1.2 times of:
  All C(H) groups, All C(H,H) groups
 At 1.5 times of:
  All C(H,H,H) groups
3. Uiso/Uaniso restraints and constraints
O4A \\sim C30A \\sim C31A \\sim C32A \\sim C33A \\sim O4B \\sim C30B \\sim C31B
\\sim C32B \\sim C33B: within 2A with sigma of 0.01 and sigma for terminal
atoms of 0.02
4. Same fragment restrains
{O4B, C30B, C31B, C32B, C33B} sigma for 1-2: 0.02, 1-3: 0.02
as
{O4A, C30A, C31A, C32A, C33A}
5. Others
 Sof(O4B)=Sof(C30B)=Sof(H30D)=Sof(H30E)=Sof(H30F)=Sof(C31B)=Sof(H31C)=
 Sof(H31D)=Sof(C32B)=Sof(H32C)=Sof(H32D)=Sof(C33B)=Sof(H33D)=Sof(H33E)=
 Sof(H33F)=1-FVAR(1)
 Sof(O4A)=Sof(C30A)=Sof(H30A)=Sof(H30B)=Sof(H30C)=Sof(C31A)=Sof(H31A)=
 Sof(H31B)=Sof(C32A)=Sof(H32A)=Sof(H32B)=Sof(C33A)=Sof(H33A)=Sof(H33B)=
 Sof(H33C)=FVAR(1)
6.a Ternary CH refined with riding coordinates:
 C14B(H14B), C17B(H17B), C23B(H23B), C26B(H26B), C14A(H14A), C17A(H17A),
 C23A(H23A), C26A(H26A)
6.b Secondary CH2 refined with riding coordinates:
 C31A(H31A,H31B), C32A(H32A,H32B), C31B(H31C,H31D), C32B(H32C,H32D)
6.c Me refined with riding coordinates:
 C30A(H30A,H30B,H30C), C33A(H33A,H33B,H33C), C30B(H30D,H30E,H30F), C33B(H33D,
 H33E,H33F)
6.d Aromatic/amide H refined with riding coordinates:
 C2B(H2B), C3B(H3B), C4B(H4B), C5B(H5B), C7B(H7B), C8B(H8B), C9B(H9B),
 C10B(H10B), C12B(H12B), C21B(H21B), C2A(H2A), C3A(H3A), C4A(H4A), C5A(H5A),
 C7A(H7A), C8A(H8A), C9A(H9A), C10A(H10A), C12A(H12A), C21A(H21A)
6.e Idealised Me refined as rotating group:
 C15B(H15A,H15B,H15C), C16B(H16A,H16B,H16C), C18B(H18A,H18B,H18C), C19B(H19A,
 H19B,H19C), C24B(H24A,H24B,H24C), C25B(H25A,H25B,H25C), C27B(H27A,H27B,H27C),
 C28B(H28A,H28B,H28C), C15A(H15D,H15E,H15F), C16A(H16D,H16E,H16F), C18A(H18D,
 H18E,H18F), C19A(H19D,H19E,H19F), C24A(H24D,H24E,H24F), C25A(H25D,H25E,H25F),
 C27A(H27D,H27E,H27F), C28A(H28D,H28E,H28F)
;
_shelx_shelxl_version_number 2014/7
_olex2_submission_special_instructions 'No special instructions were received'
_oxdiff_exptl_absorpt_empirical_details
;
Empirical correction (ABSPACK) includes:
- Absorption correction using spherical harmonics
- Frame scaling
;
_oxdiff_exptl_absorpt_empirical_full_max 1.310
_oxdiff_exptl_absorpt_empirical_full_min 0.690
_oxdiff_twin_integration_method simultaneous
_oxdiff_twin_items 2

loop_
_space_group_symop_operation_xyz
'x, y, z'
'-x, -y, -z'

loop_
_atom_site_label
_atom_site_type_symbol
_atom_site_fract_x
_atom_site_fract_y
_atom_site_fract_z
_atom_site_U_iso_or_equiv
_atom_site_adp_type
_atom_site_occupancy
_atom_site_site_symmetry_order
_atom_site_calc_flag
_atom_site_refinement_flags_posn
_atom_site_refinement_flags_adp
_atom_site_refinement_flags_occupancy
_atom_site_disorder_assembly
_atom_site_disorder_group
P1B P 0.04025(3) 0.32842(3) 1.02479(2) 0.01658(12) Uani 1 1 d . . . . .
N1B N 0.18106(12) 0.47122(12) 0.94748(9) 0.0180(3) Uani 1 1 d . . . . .
N2B N 0.15523(13) 0.41093(13) 1.07069(9) 0.0204(3) Uani 1 1 d . . . . .
N3B N -0.02024(12) 0.27779(13) 0.98068(9) 0.0191(3) Uani 1 1 d . . . . .
N4B N -0.12541(12) 0.30848(12) 0.99999(9) 0.0201(3) Uani 1 1 d . . . . .
N5B N 0.14426(12) 0.23810(12) 1.03215(9) 0.0177(3) Uani 1 1 d . . . . .
N6B N 0.23659(12) 0.24316(12) 0.97933(9) 0.0179(3) Uani 1 1 d . . . . .
C1B C 0.10470(14) 0.42273(14) 0.94626(10) 0.0179(3) Uani 1 1 d . . . . .
C2B C 0.06570(15) 0.45567(15) 0.88674(11) 0.0210(4) Uani 1 1 d . . . . .
H2B H 0.0125 0.4238 0.8848 0.025 Uiso 1 1 calc R . . . .
C3B C 0.10260(16) 0.53424(16) 0.82976(11) 0.0233(4) Uani 1 1 d . . . . .
H3B H 0.0745 0.5564 0.7896 0.028 Uiso 1 1 calc R . . . .
C4B C 0.18166(15) 0.57966(16) 0.83284(11) 0.0237(4) Uani 1 1 d . . . . .
H4B H 0.2097 0.6321 0.7942 0.028 Uiso 1 1 calc R . . . .
C5B C 0.21833(15) 0.54699(15) 0.89301(11) 0.0213(4) Uani 1 1 d . . . . .
H5B H 0.2710 0.5786 0.8961 0.026 Uiso 1 1 calc R . . . .
C6B C 0.22262(14) 0.44223(14) 1.00986(11) 0.0183(3) Uani 1 1 d . . . . .
C7B C 0.32479(15) 0.44794(15) 1.00203(11) 0.0220(4) Uani 1 1 d . . . . .
H7B H 0.3702 0.4711 0.9565 0.026 Uiso 1 1 calc R . . . .
C8B C 0.35663(16) 0.41791(16) 1.06463(12) 0.0260(4) Uani 1 1 d . . . . .
H8B H 0.4256 0.4203 1.0627 0.031 Uiso 1 1 calc R . . . .
C9B C 0.28751(17) 0.38431(16) 1.13026(12) 0.0249(4) Uani 1 1 d . . . . .
H9B H 0.3084 0.3636 1.1735 0.030 Uiso 1 1 calc R . . . .
C10B C 0.18703(16) 0.38174(16) 1.13114(11) 0.0235(4) Uani 1 1 d . . . . .
H10B H 0.1394 0.3587 1.1757 0.028 Uiso 1 1 calc R . . . .
C11B C 0.00523(15) 0.22307(15) 0.92868(11) 0.0211(4) Uani 1 1 d . . . . .
C12B C -0.08526(16) 0.21815(16) 0.91583(12) 0.0246(4) Uani 1 1 d . . . . .
H12B H -0.0939 0.1848 0.8832 0.030 Uiso 1 1 calc R . . . .
C13B C -0.16308(15) 0.27237(15) 0.96057(11) 0.0219(4) Uani 1 1 d . . . . .
C14B C 0.11186(15) 0.17695(16) 0.89673(11) 0.0232(4) Uani 1 1 d . . . . .
H14B H 0.1618 0.2195 0.8969 0.028 Uiso 1 1 calc R . . . .
C15B C 0.13444(17) 0.07083(17) 0.94201(13) 0.0293(4) Uani 1 1 d . . . . .
H15A H 0.1300 0.0747 0.9908 0.044 Uiso 1 1 calc GR . . . .
H15B H 0.2035 0.0410 0.9202 0.044 Uiso 1 1 calc GR . . . .
H15C H 0.0842 0.0290 0.9440 0.044 Uiso 1 1 calc GR . . . .
C16B C 0.12452(18) 0.1737(2) 0.81902(12) 0.0320(5) Uani 1 1 d . . . . .
H16A H 0.0784 0.1294 0.8183 0.048 Uiso 1 1 calc GR . . . .
H16B H 0.1956 0.1478 0.7979 0.048 Uiso 1 1 calc GR . . . .
H16C H 0.1077 0.2417 0.7912 0.048 Uiso 1 1 calc GR . . . .
C17B C -0.27652(15) 0.28774(17) 0.96746(12) 0.0259(4) Uani 1 1 d . . . . .
H17B H -0.3116 0.3295 1.0034 0.031 Uiso 1 1 calc R . . . .
C18B C -0.29916(18) 0.34382(18) 0.89559(14) 0.0320(5) Uani 1 1 d . . . . .
H18A H -0.2649 0.4045 0.8762 0.048 Uiso 1 1 calc GR . . . .
H18B H -0.3733 0.3628 0.9029 0.048 Uiso 1 1 calc GR . . . .
H18C H -0.2738 0.3000 0.8617 0.048 Uiso 1 1 calc GR . . . .
C19B C -0.31854(18) 0.1867(2) 0.99456(15) 0.0349(5) Uani 1 1 d . . . . .
H19A H -0.2856 0.1451 0.9597 0.052 Uiso 1 1 calc GR . . . .
H19B H -0.3927 0.1981 1.0006 0.052 Uiso 1 1 calc GR . . . .
H19C H -0.3043 0.1522 1.0408 0.052 Uiso 1 1 calc GR . . . .
C20B C 0.15497(15) 0.16803(14) 1.09391(10) 0.0199(4) Uani 1 1 d . . . . .
C21B C 0.25516(15) 0.12481(15) 1.07921(11) 0.0229(4) Uani 1 1 d . . . . .
H21B H 0.2866 0.0722 1.1105 0.028 Uiso 1 1 calc R . . . .
C22B C 0.30262(15) 0.17427(15) 1.00814(11) 0.0205(4) Uani 1 1 d . . . . .
C23B C 0.06820(16) 0.15104(16) 1.16103(11) 0.0245(4) Uani 1 1 d . . . . .
H23B H 0.0351 0.2182 1.1708 0.029 Uiso 1 1 calc R . . . .
C24B C -0.01366(19) 0.0990(2) 1.15207(13) 0.0352(5) Uani 1 1 d . . . . .
H24A H -0.0409 0.1408 1.1122 0.053 Uiso 1 1 calc GR . . . .
H24B H -0.0694 0.0901 1.1964 0.053 Uiso 1 1 calc GR . . . .
H24C H 0.0173 0.0332 1.1419 0.053 Uiso 1 1 calc GR . . . .
C25B C 0.10865(19) 0.08961(18) 1.22534(12) 0.0330(5) Uani 1 1 d . . . . .
H25A H 0.1415 0.0233 1.2170 0.050 Uiso 1 1 calc GR . . . .
H25B H 0.0515 0.0814 1.2689 0.050 Uiso 1 1 calc GR . . . .
H25C H 0.1588 0.1249 1.2313 0.050 Uiso 1 1 calc GR . . . .
C26B C 0.41185(15) 0.15486(16) 0.96529(12) 0.0244(4) Uani 1 1 d . . . . .
H26B H 0.4567 0.1410 0.9984 0.029 Uiso 1 1 calc R . . . .
C27B C 0.44550(18) 0.24488(19) 0.90441(15) 0.0344(5) Uani 1 1 d . . . . .
H27A H 0.4037 0.2590 0.8705 0.052 Uiso 1 1 calc GR . . . .
H27B H 0.5178 0.2297 0.8795 0.052 Uiso 1 1 calc GR . . . .
H27C H 0.4367 0.3038 0.9241 0.052 Uiso 1 1 calc GR . . . .
C28B C 0.42711(18) 0.06162(19) 0.93551(16) 0.0364(5) Uani 1 1 d . . . . .
H28A H 0.3998 0.0057 0.9744 0.055 Uiso 1 1 calc GR . . . .
H28B H 0.5004 0.0430 0.9149 0.055 Uiso 1 1 calc GR . . . .
H28C H 0.3909 0.0764 0.8981 0.055 Uiso 1 1 calc GR . . . .
P1A P 0.53683(3) 0.96073(4) 0.39481(3) 0.01735(12) Uani 1 1 d . . . . .
N1A N 0.35804(12) 0.91418(12) 0.50953(9) 0.0191(3) Uani 1 1 d . . . . .
N2A N 0.34830(13) 1.06683(13) 0.42570(9) 0.0209(3) Uani 1 1 d . . . . .
N3A N 0.64574(12) 0.87350(13) 0.38392(9) 0.0207(3) Uani 1 1 d . . . . .
N4A N 0.72729(12) 0.90995(14) 0.39211(9) 0.0224(3) Uani 1 1 d . . . . .
N5A N 0.47604(12) 0.94079(12) 0.33799(9) 0.0188(3) Uani 1 1 d . . . . .
N6A N 0.40634(12) 0.87200(13) 0.36159(9) 0.0201(3) Uani 1 1 d . . . . .
C1A C 0.46142(14) 0.89067(14) 0.48230(10) 0.0186(3) Uani 1 1 d . . . . .
C2A C 0.51430(15) 0.82009(15) 0.52703(11) 0.0216(4) Uani 1 1 d . . . . .
H2A H 0.5862 0.8032 0.5096 0.026 Uiso 1 1 calc R . . . .
C3A C 0.46501(17) 0.77347(16) 0.59654(11) 0.0250(4) Uani 1 1 d . . . . .
H3A H 0.5023 0.7252 0.6264 0.030 Uiso 1 1 calc R . . . .
C4A C 0.35947(16) 0.79909(16) 0.62164(11) 0.0254(4) Uani 1 1 d . . . . .
H4A H 0.3235 0.7679 0.6687 0.031 Uiso 1 1 calc R . . . .
C5A C 0.30832(15) 0.87023(16) 0.57708(11) 0.0230(4) Uani 1 1 d . . . . .
H5A H 0.2367 0.8888 0.5941 0.028 Uiso 1 1 calc R . . . .
C6A C 0.29867(14) 0.99085(15) 0.46658(10) 0.0194(4) Uani 1 1 d . . . . .
C7A C 0.19927(15) 0.97943(17) 0.47067(11) 0.0242(4) Uani 1 1 d . . . . .
H7A H 0.1678 0.9223 0.5010 0.029 Uiso 1 1 calc R . . . .
C8A C 0.14880(16) 1.05623(18) 0.42795(12) 0.0283(4) Uani 1 1 d . . . . .
H8A H 0.0807 1.0528 0.4285 0.034 Uiso 1 1 calc R . . . .
C9A C 0.19796(17) 1.13832(17) 0.38433(12) 0.0276(4) Uani 1 1 d . . . . .
H9A H 0.1639 1.1917 0.3552 0.033 Uiso 1 1 calc R . . . .
C10A C 0.29842(16) 1.14063(16) 0.38425(11) 0.0245(4) Uani 1 1 d . . . . .
H10A H 0.3327 1.1960 0.3540 0.029 Uiso 1 1 calc R . . . .
C11A C 0.67172(16) 0.77399(16) 0.37939(12) 0.0245(4) Uani 1 1 d . . . . .
C12A C 0.77135(17) 0.74777(18) 0.38339(13) 0.0299(4) Uani 1 1 d . . . . .
H12A H 0.8118 0.6844 0.3812 0.036 Uiso 1 1 calc R . . . .
C13A C 0.80198(16) 0.83379(17) 0.39150(12) 0.0255(4) Uani 1 1 d . . . . .
C14A C 0.59966(17) 0.71391(17) 0.37038(14) 0.0308(5) Uani 1 1 d . . . . .
H14A H 0.5281 0.7394 0.3947 0.037 Uiso 1 1 calc R . . . .
C15A C 0.6072(2) 0.7287(2) 0.29053(16) 0.0407(6) Uani 1 1 d . . . . .
H15D H 0.6000 0.8008 0.2679 0.061 Uiso 1 1 calc GR . . . .
H15E H 0.5526 0.6982 0.2858 0.061 Uiso 1 1 calc GR . . . .
H15F H 0.6740 0.6965 0.2669 0.061 Uiso 1 1 calc GR . . . .
C16A C 0.6213(2) 0.6026(2) 0.4060(2) 0.0519(8) Uani 1 1 d . . . . .
H16D H 0.6909 0.5759 0.3825 0.078 Uiso 1 1 calc GR . . . .
H16E H 0.5718 0.5653 0.4014 0.078 Uiso 1 1 calc GR . . . .
H16F H 0.6152 0.5953 0.4570 0.078 Uiso 1 1 calc GR . . . .
C17A C 0.90512(17) 0.8473(2) 0.39620(14) 0.0340(5) Uani 1 1 d . . . . .
H17A H 0.8973 0.9117 0.4111 0.041 Uiso 1 1 calc R . . . .
C18A C 0.9440(2) 0.7624(3) 0.45152(16) 0.0480(7) Uani 1 1 d . . . . .
H18D H 0.8928 0.7568 0.4981 0.072 Uiso 1 1 calc GR . . . .
H18E H 1.0082 0.7764 0.4557 0.072 Uiso 1 1 calc GR . . . .
H18F H 0.9561 0.6990 0.4364 0.072 Uiso 1 1 calc GR . . . .
C19A C 0.9830(2) 0.8556(3) 0.32262(17) 0.0449(7) Uani 1 1 d . . . . .
H19D H 0.9910 0.7936 0.3066 0.067 Uiso 1 1 calc GR . . . .
H19E H 1.0491 0.8658 0.3262 0.067 Uiso 1 1 calc GR . . . .
H19F H 0.9586 0.9129 0.2879 0.067 Uiso 1 1 calc GR . . . .
C20A C 0.46813(15) 1.00594(15) 0.27339(10) 0.0206(4) Uani 1 1 d . . . . .
C21A C 0.39453(16) 0.97529(16) 0.25437(11) 0.0240(4) Uani 1 1 d . . . . .
H21A H 0.3724 1.0036 0.2119 0.029 Uiso 1 1 calc R . . . .
C22A C 0.35784(15) 0.89293(16) 0.31044(11) 0.0224(4) Uani 1 1 d . . . . .
C23A C 0.52918(16) 1.09244(15) 0.23746(11) 0.0236(4) Uani 1 1 d . . . . .
H23A H 0.5171 1.1348 0.2727 0.028 Uiso 1 1 calc R . . . .
C24A C 0.64478(17) 1.05837(18) 0.21398(13) 0.0306(4) Uani 1 1 d . . . . .
H24D H 0.6687 1.0204 0.2562 0.046 Uiso 1 1 calc GR . . . .
H24E H 0.6810 1.1175 0.1906 0.046 Uiso 1 1 calc GR . . . .
H24F H 0.6584 1.0155 0.1801 0.046 Uiso 1 1 calc GR . . . .
C25A C 0.49128(19) 1.15753(17) 0.17288(12) 0.0309(5) Uani 1 1 d . . . . .
H25D H 0.5053 1.1186 0.1365 0.046 Uiso 1 1 calc GR . . . .
H25E H 0.5270 1.2173 0.1523 0.046 Uiso 1 1 calc GR . . . .
H25F H 0.4173 1.1783 0.1886 0.046 Uiso 1 1 calc GR . . . .
C26A C 0.27279(16) 0.83540(18) 0.31768(12) 0.0270(4) Uani 1 1 d . . . . .
H26A H 0.2071 0.8816 0.3275 0.032 Uiso 1 1 calc R . . . .
C27A C 0.2645(2) 0.7442(2) 0.38060(16) 0.0454(7) Uani 1 1 d . . . . .
H27D H 0.3284 0.6978 0.3734 0.068 Uiso 1 1 calc GR . . . .
H27E H 0.2073 0.7101 0.3839 0.068 Uiso 1 1 calc GR . . . .
H27F H 0.2525 0.7659 0.4251 0.068 Uiso 1 1 calc GR . . . .
C28A C 0.28308(18) 0.8063(2) 0.24780(14) 0.0348(5) Uani 1 1 d . . . . .
H28D H 0.2863 0.8668 0.2085 0.052 Uiso 1 1 calc GR . . . .
H28E H 0.2237 0.7740 0.2530 0.052 Uiso 1 1 calc GR . . . .
H28F H 0.3458 0.7593 0.2371 0.052 Uiso 1 1 calc GR . . . .
S1B S 0.48597(4) 0.61216(3) 0.78370(2) 0.02032(12) Uani 1 1 d . . . . .
F1B F 0.49943(16) 0.52861(13) 0.67904(9) 0.0491(4) Uani 1 1 d . . . . .
F2B F 0.40914(13) 0.45635(12) 0.78256(10) 0.0441(4) Uani 1 1 d . . . . .
F3B F 0.57364(15) 0.43575(13) 0.75867(11) 0.0531(4) Uani 1 1 d . . . . .
O1B O 0.39371(12) 0.67328(12) 0.76949(9) 0.0278(3) Uani 1 1 d . . . . .
O2B O 0.58001(12) 0.65318(12) 0.74173(9) 0.0286(3) Uani 1 1 d . . . . .
O3B O 0.47908(13) 0.56884(13) 0.85892(8) 0.0306(3) Uani 1 1 d . . . . .
C29B C 0.4930(2) 0.50228(17) 0.74932(13) 0.0322(5) Uani 1 1 d . . . . .
S1A S 0.06893(4) 0.74150(4) 0.66036(3) 0.02449(13) Uani 1 1 d . . . . .
F1A F 0.14978(16) 0.55626(13) 0.65491(10) 0.0583(5) Uani 1 1 d . . . . .
F2A F 0.22749(14) 0.66894(16) 0.56899(10) 0.0538(4) Uani 1 1 d . . . . .
F3A F 0.08296(19) 0.6349(2) 0.56849(11) 0.0670(6) Uani 1 1 d . . . . .
O1A O 0.13700(12) 0.74293(14) 0.70169(9) 0.0335(4) Uani 1 1 d . . . . .
O2A O -0.02637(12) 0.70267(13) 0.70233(9) 0.0324(3) Uani 1 1 d . . . . .
O3A O 0.06061(13) 0.83078(14) 0.60414(10) 0.0382(4) Uani 1 1 d . . . . .
C29A C 0.1354(2) 0.6457(2) 0.61041(13) 0.0392(6) Uani 1 1 d . . . . .
O4A O 0.8707(4) 0.4667(4) 0.6424(2) 0.0682(12) Uani 0.734(6) 1 d D U P A 1
C30A C 0.9341(3) 0.4178(3) 0.7458(2) 0.0455(9) Uani 0.734(6) 1 d D U P A 1
H30A H 0.9310 0.4347 0.7906 0.068 Uiso 0.734(6) 1 calc R . P A 1
H30B H 0.9129 0.3510 0.7567 0.068 Uiso 0.734(6) 1 calc R . P A 1
H30C H 1.0044 0.4176 0.7149 0.068 Uiso 0.734(6) 1 calc R . P A 1
C31A C 0.8651(7) 0.4930(6) 0.7086(4) 0.071(2) Uani 0.734(6) 1 d D U P A 1
H31A H 0.7939 0.4940 0.7397 0.086 Uiso 0.734(6) 1 calc R . P A 1
H31B H 0.8858 0.5607 0.6977 0.086 Uiso 0.734(6) 1 calc R . P A 1
C32A C 0.8019(7) 0.5544(6) 0.6054(4) 0.093(2) Uani 0.734(6) 1 d D U P A 1
H32A H 0.7304 0.5589 0.6358 0.112 Uiso 0.734(6) 1 calc R . P A 1
H32B H 0.8278 0.6194 0.5958 0.112 Uiso 0.734(6) 1 calc R . P A 1
C33A C 0.8076(10) 0.5295(8) 0.5376(5) 0.131(3) Uani 0.734(6) 1 d D U P A 1
H33A H 0.7656 0.5821 0.5110 0.196 Uiso 0.734(6) 1 calc R . P A 1
H33B H 0.8790 0.5249 0.5084 0.196 Uiso 0.734(6) 1 calc R . P A 1
H33C H 0.7822 0.4648 0.5482 0.196 Uiso 0.734(6) 1 calc R . P A 1
O4B O 0.8671(7) 0.5088(7) 0.5748(5) 0.059(2) Uiso 0.266(6) 1 d D U P A 2
C30B C 0.8734(11) 0.4875(12) 0.6927(7) 0.031(3) Uiso 0.266(6) 1 d D U P A 2
H30D H 0.8903 0.4386 0.7345 0.046 Uiso 0.266(6) 1 calc R . P A 2
H30E H 0.9165 0.5417 0.6770 0.046 Uiso 0.266(6) 1 calc R . P A 2
H30F H 0.8011 0.5158 0.7058 0.046 Uiso 0.266(6) 1 calc R . P A 2
C31B C 0.8916(16) 0.4377(13) 0.6348(11) 0.061(3) Uiso 0.266(6) 1 d D U P A 2
H31C H 0.9645 0.4084 0.6216 0.073 Uiso 0.266(6) 1 calc R . P A 2
H31D H 0.8488 0.3825 0.6506 0.073 Uiso 0.266(6) 1 calc R . P A 2
C32B C 0.7510(8) 0.5517(8) 0.5842(7) 0.042(2) Uiso 0.266(6) 1 d D U P A 2
H32C H 0.7218 0.5154 0.5606 0.050 Uiso 0.266(6) 1 calc R . P A 2
H32D H 0.7158 0.5349 0.6362 0.050 Uiso 0.266(6) 1 calc R . P A 2
C33B C 0.726(2) 0.6528(18) 0.559(2) 0.152(8) Uiso 0.266(6) 1 d D U P A 2
H33D H 0.6519 0.6692 0.5680 0.228 Uiso 0.266(6) 1 calc R . P A 2
H33E H 0.7520 0.6906 0.5826 0.228 Uiso 0.266(6) 1 calc R . P A 2
H33F H 0.7580 0.6709 0.5067 0.228 Uiso 0.266(6) 1 calc R . P A 2

loop_
_atom_site_aniso_label
_atom_site_aniso_U_11
_atom_site_aniso_U_22
_atom_site_aniso_U_33
_atom_site_aniso_U_23
_atom_site_aniso_U_13
_atom_site_aniso_U_12
P1B 0.0144(2) 0.0184(2) 0.0173(2) -0.00269(17) -0.00554(16) -0.00299(16)
N1B 0.0168(7) 0.0176(7) 0.0190(7) -0.0014(6) -0.0069(6) -0.0015(6)
N2B 0.0211(8) 0.0213(8) 0.0192(8) -0.0018(6) -0.0080(6) -0.0040(6)
N3B 0.0149(7) 0.0222(7) 0.0208(7) -0.0047(6) -0.0055(6) -0.0028(6)
N4B 0.0156(7) 0.0216(8) 0.0234(8) -0.0026(6) -0.0066(6) -0.0044(6)
N5B 0.0146(7) 0.0196(7) 0.0184(7) -0.0023(6) -0.0051(6) -0.0028(6)
N6B 0.0153(7) 0.0187(7) 0.0198(7) -0.0036(6) -0.0052(6) -0.0029(6)
C1B 0.0172(8) 0.0187(8) 0.0177(8) -0.0031(7) -0.0066(7) -0.0008(6)
C2B 0.0194(8) 0.0231(9) 0.0218(9) -0.0036(7) -0.0095(7) -0.0016(7)
C3B 0.0233(9) 0.0255(9) 0.0194(9) -0.0012(7) -0.0073(7) -0.0026(8)
C4B 0.0222(9) 0.0246(9) 0.0209(9) 0.0019(7) -0.0068(7) -0.0041(7)
C5B 0.0190(9) 0.0215(9) 0.0218(9) -0.0022(7) -0.0052(7) -0.0035(7)
C6B 0.0195(9) 0.0153(8) 0.0218(9) -0.0022(7) -0.0097(7) -0.0024(6)
C7B 0.0201(9) 0.0226(9) 0.0244(9) -0.0027(7) -0.0080(7) -0.0058(7)
C8B 0.0238(9) 0.0272(10) 0.0313(11) -0.0045(8) -0.0144(8) -0.0052(8)
C9B 0.0316(10) 0.0228(9) 0.0252(10) -0.0028(8) -0.0174(8) -0.0029(8)
C10B 0.0280(10) 0.0236(9) 0.0201(9) -0.0020(7) -0.0100(8) -0.0044(8)
C11B 0.0201(9) 0.0220(9) 0.0225(9) -0.0057(7) -0.0068(7) -0.0030(7)
C12B 0.0222(9) 0.0271(10) 0.0287(10) -0.0104(8) -0.0089(8) -0.0037(7)
C13B 0.0202(9) 0.0213(9) 0.0261(9) -0.0047(7) -0.0094(7) -0.0033(7)
C14B 0.0195(9) 0.0282(10) 0.0244(9) -0.0098(8) -0.0067(7) -0.0022(7)
C15B 0.0272(10) 0.0291(10) 0.0328(11) -0.0107(9) -0.0104(8) 0.0028(8)
C16B 0.0281(11) 0.0440(13) 0.0251(10) -0.0132(9) -0.0057(8) -0.0025(9)
C17B 0.0184(9) 0.0306(10) 0.0325(11) -0.0099(8) -0.0095(8) -0.0040(8)
C18B 0.0271(10) 0.0313(11) 0.0407(12) -0.0034(9) -0.0185(9) -0.0029(8)
C19B 0.0254(11) 0.0385(12) 0.0412(13) -0.0002(10) -0.0120(9) -0.0129(9)
C20B 0.0216(9) 0.0193(8) 0.0195(9) -0.0015(7) -0.0087(7) -0.0036(7)
C21B 0.0226(9) 0.0222(9) 0.0242(9) -0.0012(7) -0.0113(8) -0.0013(7)
C22B 0.0185(9) 0.0202(9) 0.0249(9) -0.0052(7) -0.0088(7) -0.0024(7)
C23B 0.0251(9) 0.0249(9) 0.0186(9) 0.0006(7) -0.0038(7) -0.0038(8)
C24B 0.0306(11) 0.0445(13) 0.0273(11) 0.0035(9) -0.0054(9) -0.0177(10)
C25B 0.0394(12) 0.0331(11) 0.0206(10) 0.0026(8) -0.0090(9) -0.0022(9)
C26B 0.0166(9) 0.0256(10) 0.0306(10) -0.0062(8) -0.0078(8) -0.0001(7)
C27B 0.0216(10) 0.0321(11) 0.0408(13) -0.0048(10) 0.0013(9) -0.0040(8)
C28B 0.0269(10) 0.0324(12) 0.0504(14) -0.0185(11) -0.0034(10) -0.0031(9)
P1A 0.0140(2) 0.0191(2) 0.0187(2) -0.00265(17) -0.00538(16) -0.00262(16)
N1A 0.0178(7) 0.0208(7) 0.0186(7) -0.0014(6) -0.0073(6) -0.0027(6)
N2A 0.0195(7) 0.0213(8) 0.0199(7) -0.0019(6) -0.0064(6) -0.0009(6)
N3A 0.0146(7) 0.0239(8) 0.0244(8) -0.0048(6) -0.0063(6) -0.0034(6)
N4A 0.0148(7) 0.0307(9) 0.0228(8) -0.0061(7) -0.0058(6) -0.0040(6)
N5A 0.0164(7) 0.0203(7) 0.0199(8) -0.0030(6) -0.0058(6) -0.0034(6)
N6A 0.0158(7) 0.0215(8) 0.0238(8) -0.0053(6) -0.0056(6) -0.0040(6)
C1A 0.0173(8) 0.0200(8) 0.0188(8) -0.0023(7) -0.0067(7) -0.0035(7)
C2A 0.0201(9) 0.0219(9) 0.0231(9) -0.0037(7) -0.0088(7) -0.0013(7)
C3A 0.0303(10) 0.0257(10) 0.0211(9) 0.0005(8) -0.0115(8) -0.0091(8)
C4A 0.0252(10) 0.0280(10) 0.0215(9) 0.0014(8) -0.0079(8) -0.0071(8)
C5A 0.0200(9) 0.0264(9) 0.0215(9) -0.0014(7) -0.0060(7) -0.0060(7)
C6A 0.0160(8) 0.0229(9) 0.0174(8) -0.0030(7) -0.0051(7) 0.0004(7)
C7A 0.0158(8) 0.0326(10) 0.0212(9) -0.0017(8) -0.0046(7) -0.0032(7)
C8A 0.0192(9) 0.0370(11) 0.0271(10) -0.0055(9) -0.0080(8) 0.0003(8)
C9A 0.0232(10) 0.0317(11) 0.0234(10) -0.0020(8) -0.0089(8) 0.0042(8)
C10A 0.0236(9) 0.0237(9) 0.0222(9) -0.0010(7) -0.0066(8) 0.0007(7)
C11A 0.0207(9) 0.0251(10) 0.0280(10) -0.0078(8) -0.0073(7) 0.0002(7)
C12A 0.0241(10) 0.0301(11) 0.0365(11) -0.0125(9) -0.0116(9) 0.0062(8)
C13A 0.0186(9) 0.0317(11) 0.0272(10) -0.0089(8) -0.0091(8) 0.0023(8)
C14A 0.0254(10) 0.0247(10) 0.0463(13) -0.0126(9) -0.0144(9) 0.0010(8)
C15A 0.0338(12) 0.0490(15) 0.0513(15) -0.0296(13) -0.0144(11) -0.0016(11)
C16A 0.0446(15) 0.0240(12) 0.094(3) -0.0131(14) -0.0324(16) 0.0007(10)
C17A 0.0206(10) 0.0450(13) 0.0423(13) -0.0173(11) -0.0140(9) 0.0012(9)
C18A 0.0345(13) 0.070(2) 0.0404(14) -0.0076(13) -0.0205(11) 0.0007(12)
C19A 0.0247(11) 0.0649(18) 0.0456(15) -0.0049(13) -0.0109(11) -0.0160(12)
C20A 0.0207(9) 0.0223(9) 0.0178(8) -0.0043(7) -0.0057(7) 0.0000(7)
C21A 0.0228(9) 0.0292(10) 0.0216(9) -0.0053(8) -0.0102(7) -0.0012(8)
C22A 0.0176(8) 0.0278(10) 0.0241(9) -0.0093(8) -0.0067(7) -0.0014(7)
C23A 0.0299(10) 0.0211(9) 0.0192(9) -0.0028(7) -0.0055(7) -0.0060(8)
C24A 0.0291(11) 0.0325(11) 0.0268(10) -0.0024(8) -0.0034(8) -0.0095(9)
C25A 0.0427(12) 0.0238(10) 0.0235(10) 0.0002(8) -0.0106(9) -0.0037(9)
C26A 0.0180(9) 0.0371(11) 0.0307(10) -0.0124(9) -0.0075(8) -0.0058(8)
C27A 0.0440(14) 0.0535(16) 0.0432(14) 0.0044(12) -0.0170(12) -0.0295(13)
C28A 0.0281(10) 0.0453(13) 0.0382(12) -0.0193(11) -0.0094(9) -0.0066(9)
S1B 0.0221(2) 0.0213(2) 0.0188(2) -0.00003(17) -0.00905(17) -0.00651(17)
F1B 0.0815(12) 0.0417(8) 0.0311(8) -0.0116(6) -0.0150(8) -0.0192(8)
F2B 0.0512(9) 0.0315(7) 0.0522(9) -0.0097(7) -0.0080(7) -0.0198(7)
F3B 0.0544(10) 0.0300(8) 0.0646(11) -0.0112(7) -0.0111(9) 0.0101(7)
O1B 0.0255(7) 0.0260(7) 0.0320(8) -0.0005(6) -0.0139(6) -0.0027(6)
O2B 0.0251(7) 0.0327(8) 0.0271(7) -0.0015(6) -0.0058(6) -0.0115(6)
O3B 0.0324(8) 0.0406(9) 0.0204(7) 0.0022(6) -0.0122(6) -0.0133(7)
C29B 0.0431(13) 0.0225(10) 0.0304(11) -0.0032(8) -0.0101(10) -0.0067(9)
S1A 0.0168(2) 0.0281(3) 0.0216(2) 0.00528(19) -0.00532(17) -0.00253(18)
F1A 0.0705(12) 0.0364(8) 0.0434(9) -0.0043(7) 0.0047(8) 0.0094(8)
F2A 0.0428(9) 0.0664(11) 0.0369(8) -0.0122(8) 0.0110(7) -0.0064(8)
F3A 0.0827(15) 0.0866(15) 0.0452(10) -0.0243(10) -0.0177(10) -0.0271(12)
O1A 0.0269(8) 0.0438(9) 0.0277(8) 0.0011(7) -0.0111(6) -0.0070(7)
O2A 0.0202(7) 0.0358(8) 0.0319(8) 0.0045(7) -0.0025(6) -0.0074(6)
O3A 0.0246(8) 0.0399(9) 0.0357(9) 0.0172(7) -0.0103(7) -0.0050(7)
C29A 0.0420(14) 0.0447(14) 0.0238(11) -0.0038(10) -0.0007(10) -0.0083(11)
O4A 0.085(3) 0.085(3) 0.0401(18) 0.0044(19) -0.0233(19) -0.040(2)
C30A 0.045(2) 0.048(2) 0.0409(19) -0.0038(16) -0.0128(16) -0.0088(16)
C31A 0.100(4) 0.063(3) 0.056(4) -0.023(3) 0.001(3) -0.039(3)
C32A 0.104(4) 0.085(4) 0.068(3) 0.008(3) -0.011(3) -0.018(3)
C33A 0.201(8) 0.120(6) 0.093(5) 0.017(5) -0.079(6) -0.065(6)

loop_
_atom_type_symbol
_atom_type_description
_atom_type_scat_dispersion_real
_atom_type_scat_dispersion_imag
_atom_type_scat_source
C C 0.0181 0.0091 'International Tables Vol C Tables 4.2.6.8 and 6.1.1.4'
H H 0.0000 0.0000 'International Tables Vol C Tables 4.2.6.8 and 6.1.1.4'
F F 0.0727 0.0534 'International Tables Vol C Tables 4.2.6.8 and 6.1.1.4'
N N 0.0311 0.0180 'International Tables Vol C Tables 4.2.6.8 and 6.1.1.4'
O O 0.0492 0.0322 'International Tables Vol C Tables 4.2.6.8 and 6.1.1.4'
P P 0.2955 0.4335 'International Tables Vol C Tables 4.2.6.8 and 6.1.1.4'
S S 0.3331 0.5567 'International Tables Vol C Tables 4.2.6.8 and 6.1.1.4'

loop_
_exptl_crystal_face_index_h
_exptl_crystal_face_index_k
_exptl_crystal_face_index_l
_exptl_crystal_face_perp_dist
0 1 1 0.0527
0 -1 -1 0.0527
0 0 2 0.0930
0 0 -2 0.0930
-1 0 -1 0.1248
1 0 1 0.1248

loop_
_geom_angle_atom_site_label_1
_geom_angle_atom_site_label_2
_geom_angle_atom_site_label_3
_geom_angle
_geom_angle_site_symmetry_1
_geom_angle_site_symmetry_3
_geom_angle_publ_flag
N3B P1B C1B 98.48(8) . . ?
N5B P1B N3B 101.20(8) . . ?
N5B P1B C1B 98.97(8) . . ?
C1B N1B C6B 119.94(16) . . ?
C5B N1B C1B 121.99(17) . . ?
C5B N1B C6B 118.06(16) . . ?
C6B N2B C10B 117.74(18) . . ?
N4B N3B P1B 109.74(12) . . ?
C11B N3B P1B 139.14(14) . . ?
C11B N3B N4B 110.88(15) . . ?
C13B N4B N3B 105.17(16) . . ?
N6B N5B P1B 121.50(13) . . ?
C20B N5B P1B 125.64(14) . . ?
C20B N5B N6B 111.44(15) . . ?
C22B N6B N5B 104.88(16) . . ?
N1B C1B P1B 123.23(14) . . ?
N1B C1B C2B 117.45(17) . . ?
C2B C1B P1B 118.78(15) . . ?
C1B C2B H2B 119.1 . . ?
C1B C2B C3B 121.71(18) . . ?
C3B C2B H2B 119.1 . . ?
C2B C3B H3B 120.7 . . ?
C2B C3B C4B 118.67(19) . . ?
C4B C3B H3B 120.7 . . ?
C3B C4B H4B 120.6 . . ?
C5B C4B C3B 118.79(19) . . ?
C5B C4B H4B 120.6 . . ?
N1B C5B C4B 121.36(18) . . ?
N1B C5B H5B 119.3 . . ?
C4B C5B H5B 119.3 . . ?
N2B C6B N1B 113.60(16) . . ?
N2B C6B C7B 125.64(19) . . ?
C7B C6B N1B 120.76(18) . . ?
C6B C7B H7B 121.9 . . ?
C8B C7B C6B 116.12(19) . . ?
C8B C7B H7B 121.9 . . ?
C7B C8B H8B 120.0 . . ?
C7B C8B C9B 120.02(19) . . ?
C9B C8B H8B 120.0 . . ?
C8B C9B H9B 120.8 . . ?
C10B C9B C8B 118.49(18) . . ?
C10B C9B H9B 120.8 . . ?
N2B C10B C9B 121.98(19) . . ?
N2B C10B H10B 119.0 . . ?
C9B C10B H10B 119.0 . . ?
N3B C11B C14B 124.86(17) . . ?
C12B C11B N3B 105.97(17) . . ?
C12B C11B C14B 129.13(18) . . ?
C11B C12B H12B 126.7 . . ?
C11B C12B C13B 106.54(17) . . ?
C13B C12B H12B 126.7 . . ?
N4B C13B C12B 111.43(18) . . ?
N4B C13B C17B 121.25(18) . . ?
C12B C13B C17B 127.29(18) . . ?
C11B C14B H14B 108.6 . . ?
C11B C14B C15B 110.15(17) . . ?
C11B C14B C16B 110.38(17) . . ?
C15B C14B H14B 108.6 . . ?
C16B C14B H14B 108.6 . . ?
C16B C14B C15B 110.49(18) . . ?
C14B C15B H15A 109.5 . . ?
C14B C15B H15B 109.5 . . ?
C14B C15B H15C 109.5 . . ?
H15A C15B H15B 109.5 . . ?
H15A C15B H15C 109.5 . . ?
H15B C15B H15C 109.5 . . ?
C14B C16B H16A 109.5 . . ?
C14B C16B H16B 109.5 . . ?
C14B C16B H16C 109.5 . . ?
H16A C16B H16B 109.5 . . ?
H16A C16B H16C 109.5 . . ?
H16B C16B H16C 109.5 . . ?
C13B C17B H17B 108.4 . . ?
C13B C17B C18B 110.84(18) . . ?
C13B C17B C19B 110.38(18) . . ?
C18B C17B H17B 108.4 . . ?
C19B C17B H17B 108.4 . . ?
C19B C17B C18B 110.45(18) . . ?
C17B C18B H18A 109.5 . . ?
C17B C18B H18B 109.5 . . ?
C17B C18B H18C 109.5 . . ?
H18A C18B H18B 109.5 . . ?
H18A C18B H18C 109.5 . . ?
H18B C18B H18C 109.5 . . ?
C17B C19B H19A 109.5 . . ?
C17B C19B H19B 109.5 . . ?
C17B C19B H19C 109.5 . . ?
H19A C19B H19B 109.5 . . ?
H19A C19B H19C 109.5 . . ?
H19B C19B H19C 109.5 . . ?
N5B C20B C23B 122.61(17) . . ?
C21B C20B N5B 105.99(17) . . ?
C21B C20B C23B 131.39(19) . . ?
C20B C21B H21B 126.8 . . ?
C20B C21B C22B 106.33(17) . . ?
C22B C21B H21B 126.8 . . ?
N6B C22B C21B 111.31(17) . . ?
N6B C22B C26B 120.46(18) . . ?
C21B C22B C26B 128.21(18) . . ?
C20B C23B H23B 108.0 . . ?
C20B C23B C24B 111.64(18) . . ?
C20B C23B C25B 110.51(18) . . ?
C24B C23B H23B 108.0 . . ?
C25B C23B H23B 108.0 . . ?
C25B C23B C24B 110.55(19) . . ?
C23B C24B H24A 109.5 . . ?
C23B C24B H24B 109.5 . . ?
C23B C24B H24C 109.5 . . ?
H24A C24B H24B 109.5 . . ?
H24A C24B H24C 109.5 . . ?
H24B C24B H24C 109.5 . . ?
C23B C25B H25A 109.5 . . ?
C23B C25B H25B 109.5 . . ?
C23B C25B H25C 109.5 . . ?
H25A C25B H25B 109.5 . . ?
H25A C25B H25C 109.5 . . ?
H25B C25B H25C 109.5 . . ?
C22B C26B H26B 107.9 . . ?
C22B C26B C27B 112.53(17) . . ?
C22B C26B C28B 110.33(17) . . ?
C27B C26B H26B 107.9 . . ?
C27B C26B C28B 110.1(2) . . ?
C28B C26B H26B 107.9 . . ?
C26B C27B H27A 109.5 . . ?
C26B C27B H27B 109.5 . . ?
C26B C27B H27C 109.5 . . ?
H27A C27B H27B 109.5 . . ?
H27A C27B H27C 109.5 . . ?
H27B C27B H27C 109.5 . . ?
C26B C28B H28A 109.5 . . ?
C26B C28B H28B 109.5 . . ?
C26B C28B H28C 109.5 . . ?
H28A C28B H28B 109.5 . . ?
H28A C28B H28C 109.5 . . ?
H28B C28B H28C 109.5 . . ?
N3A P1A C1A 98.24(9) . . ?
N5A P1A N3A 102.02(8) . . ?
N5A P1A C1A 99.87(8) . . ?
C1A N1A C6A 120.36(16) . . ?
C5A N1A C1A 121.82(17) . . ?
C5A N1A C6A 117.79(16) . . ?
C6A N2A C10A 117.30(18) . . ?
N4A N3A P1A 110.12(13) . . ?
C11A N3A P1A 138.22(14) . . ?
C11A N3A N4A 110.89(16) . . ?
C13A N4A N3A 105.12(17) . . ?
N6A N5A P1A 121.40(13) . . ?
C20A N5A P1A 124.86(14) . . ?
C20A N5A N6A 111.54(16) . . ?
C22A N6A N5A 104.88(17) . . ?
N1A C1A P1A 123.60(14) . . ?
N1A C1A C2A 117.52(18) . . ?
C2A C1A P1A 118.25(15) . . ?
C1A C2A H2A 119.1 . . ?
C1A C2A C3A 121.83(19) . . ?
C3A C2A H2A 119.1 . . ?
C2A C3A H3A 120.7 . . ?
C2A C3A C4A 118.57(19) . . ?
C4A C3A H3A 120.7 . . ?
C3A C4A H4A 120.5 . . ?
C5A C4A C3A 118.96(19) . . ?
C5A C4A H4A 120.5 . . ?
N1A C5A C4A 121.29(19) . . ?
N1A C5A H5A 119.4 . . ?
C4A C5A H5A 119.4 . . ?
N2A C6A N1A 113.86(16) . . ?
N2A C6A C7A 125.91(19) . . ?
C7A C6A N1A 120.22(18) . . ?
C6A C7A H7A 122.0 . . ?
C8A C7A C6A 116.1(2) . . ?
C8A C7A H7A 122.0 . . ?
C7A C8A H8A 120.0 . . ?
C7A C8A C9A 120.0(2) . . ?
C9A C8A H8A 120.0 . . ?
C8A C9A H9A 120.7 . . ?
C8A C9A C10A 118.59(19) . . ?
C10A C9A H9A 120.7 . . ?
N2A C10A C9A 122.1(2) . . ?
N2A C10A H10A 118.9 . . ?
C9A C10A H10A 118.9 . . ?
N3A C11A C14A 123.32(18) . . ?
C12A C11A N3A 106.10(18) . . ?
C12A C11A C14A 130.6(2) . . ?
C11A C12A H12A 126.7 . . ?
C11A C12A C13A 106.53(19) . . ?
C13A C12A H12A 126.7 . . ?
N4A C13A C12A 111.34(19) . . ?
N4A C13A C17A 120.0(2) . . ?
C12A C13A C17A 128.7(2) . . ?
C11A C14A H14A 108.1 . . ?
C11A C14A C15A 110.4(2) . . ?
C11A C14A C16A 110.7(2) . . ?
C15A C14A H14A 108.1 . . ?
C16A C14A H14A 108.1 . . ?
C16A C14A C15A 111.2(2) . . ?
C14A C15A H15D 109.5 . . ?
C14A C15A H15E 109.5 . . ?
C14A C15A H15F 109.5 . . ?
H15D C15A H15E 109.5 . . ?
H15D C15A H15F 109.5 . . ?
H15E C15A H15F 109.5 . . ?
C14A C16A H16D 109.5 . . ?
C14A C16A H16E 109.5 . . ?
C14A C16A H16F 109.5 . . ?
H16D C16A H16E 109.5 . . ?
H16D C16A H16F 109.5 . . ?
H16E C16A H16F 109.5 . . ?
C13A C17A H17A 108.1 . . ?
C13A C17A C18A 111.9(2) . . ?
C13A C17A C19A 110.3(2) . . ?
C18A C17A H17A 108.1 . . ?
C18A C17A C19A 110.3(2) . . ?
C19A C17A H17A 108.1 . . ?
C17A C18A H18D 109.5 . . ?
C17A C18A H18E 109.5 . . ?
C17A C18A H18F 109.5 . . ?
H18D C18A H18E 109.5 . . ?
H18D C18A H18F 109.5 . . ?
H18E C18A H18F 109.5 . . ?
C17A C19A H19D 109.5 . . ?
C17A C19A H19E 109.5 . . ?
C17A C19A H19F 109.5 . . ?
H19D C19A H19E 109.5 . . ?
H19D C19A H19F 109.5 . . ?
H19E C19A H19F 109.5 . . ?
N5A C20A C23A 123.33(17) . . ?
C21A C20A N5A 105.87(17) . . ?
C21A C20A C23A 130.77(19) . . ?
C20A C21A H21A 126.7 . . ?
C20A C21A C22A 106.59(18) . . ?
C22A C21A H21A 126.7 . . ?
N6A C22A C21A 111.06(17) . . ?
N6A C22A C26A 120.93(19) . . ?
C21A C22A C26A 127.95(19) . . ?
C20A C23A H23A 107.9 . . ?
C20A C23A C24A 112.71(17) . . ?
C20A C23A C25A 109.78(18) . . ?
C24A C23A H23A 107.9 . . ?
C25A C23A H23A 107.9 . . ?
C25A C23A C24A 110.34(18) . . ?
C23A C24A H24D 109.5 . . ?
C23A C24A H24E 109.5 . . ?
C23A C24A H24F 109.5 . . ?
H24D C24A H24E 109.5 . . ?
H24D C24A H24F 109.5 . . ?
H24E C24A H24F 109.5 . . ?
C23A C25A H25D 109.5 . . ?
C23A C25A H25E 109.5 . . ?
C23A C25A H25F 109.5 . . ?
H25D C25A H25E 109.5 . . ?
H25D C25A H25F 109.5 . . ?
H25E C25A H25F 109.5 . . ?
C22A C26A H26A 107.1 . . ?
C22A C26A C27A 112.29(19) . . ?
C22A C26A C28A 111.48(18) . . ?
C27A C26A H26A 107.1 . . ?
C27A C26A C28A 111.3(2) . . ?
C28A C26A H26A 107.1 . . ?
C26A C27A H27D 109.5 . . ?
C26A C27A H27E 109.5 . . ?
C26A C27A H27F 109.5 . . ?
H27D C27A H27E 109.5 . . ?
H27D C27A H27F 109.5 . . ?
H27E C27A H27F 109.5 . . ?
C26A C28A H28D 109.5 . . ?
C26A C28A H28E 109.5 . . ?
C26A C28A H28F 109.5 . . ?
H28D C28A H28E 109.5 . . ?
H28D C28A H28F 109.5 . . ?
H28E C28A H28F 109.5 . . ?
O1B S1B O2B 115.04(10) . . ?
O1B S1B O3B 114.42(10) . . ?
O1B S1B C29B 103.11(11) . . ?
O2B S1B C29B 103.47(11) . . ?
O3B S1B O2B 115.66(9) . . ?
O3B S1B C29B 102.65(11) . . ?
F1B C29B S1B 111.05(16) . . ?
F1B C29B F2B 107.6(2) . . ?
F2B C29B S1B 110.69(17) . . ?
F3B C29B S1B 111.91(18) . . ?
F3B C29B F1B 107.6(2) . . ?
F3B C29B F2B 107.9(2) . . ?
O1A S1A O2A 114.74(10) . . ?
O1A S1A O3A 114.40(11) . . ?
O1A S1A C29A 103.72(12) . . ?
O2A S1A C29A 103.02(12) . . ?
O3A S1A O2A 115.77(10) . . ?
O3A S1A C29A 102.77(12) . . ?
F1A C29A S1A 110.98(17) . . ?
F1A C29A F2A 107.5(2) . . ?
F2A C29A S1A 111.1(2) . . ?
F3A C29A S1A 111.8(2) . . ?
F3A C29A F1A 107.3(3) . . ?
F3A C29A F2A 107.9(2) . . ?
C31A O4A C32A 104.1(6) . . ?
H30A C30A H30B 109.5 . . ?
H30A C30A H30C 109.5 . . ?
H30B C30A H30C 109.5 . . ?
C31A C30A H30A 109.5 . . ?
C31A C30A H30B 109.5 . . ?
C31A C30A H30C 109.5 . . ?
O4A C31A C30A 108.7(6) . . ?
O4A C31A H31A 110.0 . . ?
O4A C31A H31B 110.0 . . ?
C30A C31A H31A 110.0 . . ?
C30A C31A H31B 110.0 . . ?
H31A C31A H31B 108.3 . . ?
O4A C32A H32A 110.8 . . ?
O4A C32A H32B 110.8 . . ?
H32A C32A H32B 108.9 . . ?
C33A C32A O4A 104.8(7) . . ?
C33A C32A H32A 110.8 . . ?
C33A C32A H32B 110.8 . . ?
C32A C33A H33A 109.5 . . ?
C32A C33A H33B 109.5 . . ?
C32A C33A H33C 109.5 . . ?
H33A C33A H33B 109.5 . . ?
H33A C33A H33C 109.5 . . ?
H33B C33A H33C 109.5 . . ?
C31B O4B C32B 116.0(11) . . ?
H30D C30B H30E 109.5 . . ?
H30D C30B H30F 109.5 . . ?
H30E C30B H30F 109.5 . . ?
C31B C30B H30D 109.5 . . ?
C31B C30B H30E 109.5 . . ?
C31B C30B H30F 109.5 . . ?
O4B C31B C30B 109.1(12) . . ?
O4B C31B H31C 109.9 . . ?
O4B C31B H31D 109.9 . . ?
C30B C31B H31C 109.9 . . ?
C30B C31B H31D 109.9 . . ?
H31C C31B H31D 108.3 . . ?
O4B C32B H32C 107.8 . . ?
O4B C32B H32D 107.8 . . ?
H32C C32B H32D 107.1 . . ?
C33B C32B O4B 118.1(16) . . ?
C33B C32B H32C 107.8 . . ?
C33B C32B H32D 107.8 . . ?
C32B C33B H33D 109.5 . . ?
C32B C33B H33E 109.5 . . ?
C32B C33B H33F 109.5 . . ?
H33D C33B H33E 109.5 . . ?
H33D C33B H33F 109.5 . . ?
H33E C33B H33F 109.5 . . ?

loop_
_geom_bond_atom_site_label_1
_geom_bond_atom_site_label_2
_geom_bond_distance
_geom_bond_site_symmetry_2
_geom_bond_publ_flag
P1B N3B 1.7419(17) . ?
P1B N5B 1.7219(16) . ?
P1B C1B 1.8634(19) . ?
N1B C1B 1.375(2) . ?
N1B C5B 1.346(3) . ?
N1B C6B 1.460(2) . ?
N2B C6B 1.312(3) . ?
N2B C10B 1.348(3) . ?
N3B N4B 1.393(2) . ?
N3B C11B 1.383(3) . ?
N4B C13B 1.318(3) . ?
N5B N6B 1.387(2) . ?
N5B C20B 1.377(2) . ?
N6B C22B 1.322(3) . ?
C1B C2B 1.387(3) . ?
C2B H2B 0.9500 . ?
C2B C3B 1.394(3) . ?
C3B H3B 0.9500 . ?
C3B C4B 1.395(3) . ?
C4B H4B 0.9500 . ?
C4B C5B 1.380(3) . ?
C5B H5B 0.9500 . ?
C6B C7B 1.389(3) . ?
C7B H7B 0.9500 . ?
C7B C8B 1.388(3) . ?
C8B H8B 0.9500 . ?
C8B C9B 1.392(3) . ?
C9B H9B 0.9500 . ?
C9B C10B 1.392(3) . ?
C10B H10B 0.9500 . ?
C11B C12B 1.371(3) . ?
C11B C14B 1.504(3) . ?
C12B H12B 0.9500 . ?
C12B C13B 1.412(3) . ?
C13B C17B 1.507(3) . ?
C14B H14B 1.0000 . ?
C14B C15B 1.534(3) . ?
C14B C16B 1.531(3) . ?
C15B H15A 0.9800 . ?
C15B H15B 0.9800 . ?
C15B H15C 0.9800 . ?
C16B H16A 0.9800 . ?
C16B H16B 0.9800 . ?
C16B H16C 0.9800 . ?
C17B H17B 1.0000 . ?
C17B C18B 1.531(3) . ?
C17B C19B 1.527(3) . ?
C18B H18A 0.9800 . ?
C18B H18B 0.9800 . ?
C18B H18C 0.9800 . ?
C19B H19A 0.9800 . ?
C19B H19B 0.9800 . ?
C19B H19C 0.9800 . ?
C20B C21B 1.370(3) . ?
C20B C23B 1.503(3) . ?
C21B H21B 0.9500 . ?
C21B C22B 1.417(3) . ?
C22B C26B 1.504(3) . ?
C23B H23B 1.0000 . ?
C23B C24B 1.541(3) . ?
C23B C25B 1.533(3) . ?
C24B H24A 0.9800 . ?
C24B H24B 0.9800 . ?
C24B H24C 0.9800 . ?
C25B H25A 0.9800 . ?
C25B H25B 0.9800 . ?
C25B H25C 0.9800 . ?
C26B H26B 1.0000 . ?
C26B C27B 1.524(3) . ?
C26B C28B 1.530(3) . ?
C27B H27A 0.9800 . ?
C27B H27B 0.9800 . ?
C27B H27C 0.9800 . ?
C28B H28A 0.9800 . ?
C28B H28B 0.9800 . ?
C28B H28C 0.9800 . ?
P1A N3A 1.7307(17) . ?
P1A N5A 1.7188(17) . ?
P1A C1A 1.862(2) . ?
N1A C1A 1.371(2) . ?
N1A C5A 1.352(3) . ?
N1A C6A 1.458(2) . ?
N2A C6A 1.317(3) . ?
N2A C10A 1.347(3) . ?
N3A N4A 1.397(2) . ?
N3A C11A 1.383(3) . ?
N4A C13A 1.322(3) . ?
N5A N6A 1.385(2) . ?
N5A C20A 1.383(3) . ?
N6A C22A 1.330(3) . ?
C1A C2A 1.389(3) . ?
C2A H2A 0.9500 . ?
C2A C3A 1.389(3) . ?
C3A H3A 0.9500 . ?
C3A C4A 1.395(3) . ?
C4A H4A 0.9500 . ?
C4A C5A 1.376(3) . ?
C5A H5A 0.9500 . ?
C6A C7A 1.391(3) . ?
C7A H7A 0.9500 . ?
C7A C8A 1.386(3) . ?
C8A H8A 0.9500 . ?
C8A C9A 1.390(3) . ?
C9A H9A 0.9500 . ?
C9A C10A 1.396(3) . ?
C10A H10A 0.9500 . ?
C11A C12A 1.373(3) . ?
C11A C14A 1.505(3) . ?
C12A H12A 0.9500 . ?
C12A C13A 1.416(3) . ?
C13A C17A 1.510(3) . ?
C14A H14A 1.0000 . ?
C14A C15A 1.534(4) . ?
C14A C16A 1.528(3) . ?
C15A H15D 0.9800 . ?
C15A H15E 0.9800 . ?
C15A H15F 0.9800 . ?
C16A H16D 0.9800 . ?
C16A H16E 0.9800 . ?
C16A H16F 0.9800 . ?
C17A H17A 1.0000 . ?
C17A C18A 1.517(4) . ?
C17A C19A 1.529(4) . ?
C18A H18D 0.9800 . ?
C18A H18E 0.9800 . ?
C18A H18F 0.9800 . ?
C19A H19D 0.9800 . ?
C19A H19E 0.9800 . ?
C19A H19F 0.9800 . ?
C20A C21A 1.369(3) . ?
C20A C23A 1.498(3) . ?
C21A H21A 0.9500 . ?
C21A C22A 1.418(3) . ?
C22A C26A 1.505(3) . ?
C23A H23A 1.0000 . ?
C23A C24A 1.535(3) . ?
C23A C25A 1.533(3) . ?
C24A H24D 0.9800 . ?
C24A H24E 0.9800 . ?
C24A H24F 0.9800 . ?
C25A H25D 0.9800 . ?
C25A H25E 0.9800 . ?
C25A H25F 0.9800 . ?
C26A H26A 1.0000 . ?
C26A C27A 1.518(4) . ?
C26A C28A 1.528(3) . ?
C27A H27D 0.9800 . ?
C27A H27E 0.9800 . ?
C27A H27F 0.9800 . ?
C28A H28D 0.9800 . ?
C28A H28E 0.9800 . ?
C28A H28F 0.9800 . ?
S1B O1B 1.4422(16) . ?
S1B O2B 1.4457(15) . ?
S1B O3B 1.4446(15) . ?
S1B C29B 1.825(2) . ?
F1B C29B 1.337(3) . ?
F2B C29B 1.337(3) . ?
F3B C29B 1.323(3) . ?
S1A O1A 1.4405(17) . ?
S1A O2A 1.4473(15) . ?
S1A O3A 1.4413(16) . ?
S1A C29A 1.823(3) . ?
F1A C29A 1.335(3) . ?
F2A C29A 1.337(3) . ?
F3A C29A 1.323(4) . ?
O4A C31A 1.454(8) . ?
O4A C32A 1.552(9) . ?
C30A H30A 0.9800 . ?
C30A H30B 0.9800 . ?
C30A H30C 0.9800 . ?
C30A C31A 1.470(10) . ?
C31A H31A 0.9900 . ?
C31A H31B 0.9900 . ?
C32A H32A 0.9900 . ?
C32A H32B 0.9900 . ?
C32A C33A 1.475(12) . ?
C33A H33A 0.9800 . ?
C33A H33B 0.9800 . ?
C33A H33C 0.9800 . ?
O4B C31B 1.414(19) . ?
O4B C32B 1.567(13) . ?
C30B H30D 0.9800 . ?
C30B H30E 0.9800 . ?
C30B H30F 0.9800 . ?
C30B C31B 1.450(17) . ?
C31B H31C 0.9900 . ?
C31B H31D 0.9900 . ?
C32B H32C 0.9900 . ?
C32B H32D 0.9900 . ?
C32B C33B 1.37(2) . ?
C33B H33D 0.9800 . ?
C33B H33E 0.9800 . ?
C33B H33F 0.9800 . ?

loop_
_geom_torsion_atom_site_label_1
_geom_torsion_atom_site_label_2
_geom_torsion_atom_site_label_3
_geom_torsion_atom_site_label_4
_geom_torsion
_geom_torsion_site_symmetry_1
_geom_torsion_site_symmetry_2
_geom_torsion_site_symmetry_3
_geom_torsion_site_symmetry_4
_geom_torsion_publ_flag
P1B N3B N4B C13B 175.89(13) . . . . ?
P1B N3B C11B C12B -174.37(18) . . . . ?
P1B N3B C11B C14B 7.6(3) . . . . ?
P1B N5B N6B C22B 168.89(13) . . . . ?
P1B N5B C20B C21B -168.80(14) . . . . ?
P1B N5B C20B C23B 10.2(3) . . . . ?
P1B C1B C2B C3B 172.49(15) . . . . ?
N1B C1B C2B C3B 0.6(3) . . . . ?
N1B C6B C7B C8B -179.53(17) . . . . ?
N2B C6B C7B C8B -0.2(3) . . . . ?
N3B P1B N5B N6B 90.26(15) . . . . ?
N3B P1B N5B C20B -104.56(16) . . . . ?
N3B P1B C1B N1B -166.22(15) . . . . ?
N3B P1B C1B C2B 22.35(17) . . . . ?
N3B N4B C13B C12B 0.2(2) . . . . ?
N3B N4B C13B C17B 178.46(18) . . . . ?
N3B C11B C12B C13B 0.9(2) . . . . ?
N3B C11B C14B C15B 88.3(2) . . . . ?
N3B C11B C14B C16B -149.4(2) . . . . ?
N4B N3B C11B C12B -0.8(2) . . . . ?
N4B N3B C11B C14B -178.82(18) . . . . ?
N4B C13B C17B C18B 120.9(2) . . . . ?
N4B C13B C17B C19B -116.4(2) . . . . ?
N5B P1B N3B N4B 150.63(13) . . . . ?
N5B P1B N3B C11B -35.7(2) . . . . ?
N5B P1B C1B N1B -63.37(17) . . . . ?
N5B P1B C1B C2B 125.20(15) . . . . ?
N5B N6B C22B C21B -0.5(2) . . . . ?
N5B N6B C22B C26B 177.83(17) . . . . ?
N5B C20B C21B C22B 1.9(2) . . . . ?
N5B C20B C23B C24B 70.9(2) . . . . ?
N5B C20B C23B C25B -165.59(18) . . . . ?
N6B N5B C20B C21B -2.4(2) . . . . ?
N6B N5B C20B C23B 176.65(17) . . . . ?
N6B C22B C26B C27B 23.7(3) . . . . ?
N6B C22B C26B C28B -99.7(2) . . . . ?
C1B P1B N3B N4B -108.41(13) . . . . ?
C1B P1B N3B C11B 65.2(2) . . . . ?
C1B P1B N5B N6B -10.31(15) . . . . ?
C1B P1B N5B C20B 154.87(16) . . . . ?
C1B N1B C5B C4B -0.2(3) . . . . ?
C1B N1B C6B N2B -32.1(2) . . . . ?
C1B N1B C6B C7B 147.32(18) . . . . ?
C1B C2B C3B C4B 0.7(3) . . . . ?
C2B C3B C4B C5B -1.8(3) . . . . ?
C3B C4B C5B N1B 1.5(3) . . . . ?
C5B N1B C1B P1B -172.39(14) . . . . ?
C5B N1B C1B C2B -0.9(3) . . . . ?
C5B N1B C6B N2B 146.70(18) . . . . ?
C5B N1B C6B C7B -33.9(3) . . . . ?
C6B N1B C1B P1B 6.3(2) . . . . ?
C6B N1B C1B C2B 177.84(17) . . . . ?
C6B N1B C5B C4B -178.92(18) . . . . ?
C6B N2B C10B C9B 0.1(3) . . . . ?
C6B C7B C8B C9B 0.2(3) . . . . ?
C7B C8B C9B C10B 0.0(3) . . . . ?
C8B C9B C10B N2B -0.2(3) . . . . ?
C10B N2B C6B N1B 179.44(16) . . . . ?
C10B N2B C6B C7B 0.1(3) . . . . ?
C11B N3B N4B C13B 0.4(2) . . . . ?
C11B C12B C13B N4B -0.7(3) . . . . ?
C11B C12B C13B C17B -178.8(2) . . . . ?
C12B C11B C14B C15B -89.2(3) . . . . ?
C12B C11B C14B C16B 33.1(3) . . . . ?
C12B C13B C17B C18B -61.2(3) . . . . ?
C12B C13B C17B C19B 61.5(3) . . . . ?
C14B C11B C12B C13B 178.8(2) . . . . ?
C20B N5B N6B C22B 1.8(2) . . . . ?
C20B C21B C22B N6B -0.9(2) . . . . ?
C20B C21B C22B C26B -179.09(19) . . . . ?
C21B C20B C23B C24B -110.3(3) . . . . ?
C21B C20B C23B C25B 13.1(3) . . . . ?
C21B C22B C26B C27B -158.2(2) . . . . ?
C21B C22B C26B C28B 78.3(3) . . . . ?
C23B C20B C21B C22B -177.0(2) . . . . ?
P1A N3A N4A C13A 172.67(14) . . . . ?
P1A N3A C11A C12A -169.55(18) . . . . ?
P1A N3A C11A C14A 11.5(4) . . . . ?
P1A N5A N6A C22A 165.78(14) . . . . ?
P1A N5A C20A C21A -165.54(14) . . . . ?
P1A N5A C20A C23A 12.6(3) . . . . ?
P1A C1A C2A C3A 172.12(16) . . . . ?
N1A C1A C2A C3A 0.9(3) . . . . ?
N1A C6A C7A C8A 179.91(18) . . . . ?
N2A C6A C7A C8A -0.6(3) . . . . ?
N3A P1A N5A N6A 90.02(15) . . . . ?
N3A P1A N5A C20A -108.28(16) . . . . ?
N3A P1A C1A N1A -164.53(16) . . . . ?
N3A P1A C1A C2A 24.77(17) . . . . ?
N3A N4A C13A C12A -0.2(2) . . . . ?
N3A N4A C13A C17A 177.5(2) . . . . ?
N3A C11A C12A C13A 0.9(3) . . . . ?
N3A C11A C14A C15A 87.1(3) . . . . ?
N3A C11A C14A C16A -149.4(2) . . . . ?
N4A N3A C11A C12A -1.1(2) . . . . ?
N4A N3A C11A C14A 180.0(2) . . . . ?
N4A C13A C17A C18A 132.3(2) . . . . ?
N4A C13A C17A C19A -104.6(3) . . . . ?
N5A P1A N3A N4A 148.02(13) . . . . ?
N5A P1A N3A C11A -43.5(2) . . . . ?
N5A P1A C1A N1A -60.71(17) . . . . ?
N5A P1A C1A C2A 128.59(15) . . . . ?
N5A N6A C22A C21A -0.7(2) . . . . ?
N5A N6A C22A C26A -178.16(17) . . . . ?
N5A C20A C21A C22A 1.7(2) . . . . ?
N5A C20A C23A C24A 64.4(2) . . . . ?
N5A C20A C23A C25A -172.14(18) . . . . ?
N6A N5A C20A C21A -2.3(2) . . . . ?
N6A N5A C20A C23A 175.89(17) . . . . ?
N6A C22A C26A C27A -9.9(3) . . . . ?
N6A C22A C26A C28A -135.7(2) . . . . ?
C1A P1A N3A N4A -109.98(14) . . . . ?
C1A P1A N3A C11A 58.5(2) . . . . ?
C1A P1A N5A N6A -10.68(16) . . . . ?
C1A P1A N5A C20A 151.02(16) . . . . ?
C1A N1A C5A C4A -0.4(3) . . . . ?
C1A N1A C6A N2A -36.0(2) . . . . ?
C1A N1A C6A C7A 143.52(19) . . . . ?
C1A C2A C3A C4A -0.2(3) . . . . ?
C2A C3A C4A C5A -0.7(3) . . . . ?
C3A C4A C5A N1A 1.0(3) . . . . ?
C5A N1A C1A P1A -171.33(15) . . . . ?
C5A N1A C1A C2A -0.6(3) . . . . ?
C5A N1A C6A N2A 141.97(18) . . . . ?
C5A N1A C6A C7A -38.5(3) . . . . ?
C6A N1A C1A P1A 6.5(2) . . . . ?
C6A N1A C1A C2A 177.31(17) . . . . ?
C6A N1A C5A C4A -178.31(18) . . . . ?
C6A N2A C10A C9A 0.5(3) . . . . ?
C6A C7A C8A C9A 0.1(3) . . . . ?
C7A C8A C9A C10A 0.6(3) . . . . ?
C8A C9A C10A N2A -1.0(3) . . . . ?
C10A N2A C6A N1A 179.83(17) . . . . ?
C10A N2A C6A C7A 0.4(3) . . . . ?
C11A N3A N4A C13A 0.8(2) . . . . ?
C11A C12A C13A N4A -0.4(3) . . . . ?
C11A C12A C13A C17A -177.9(2) . . . . ?
C12A C11A C14A C15A -91.6(3) . . . . ?
C12A C11A C14A C16A 32.0(4) . . . . ?
C12A C13A C17A C18A -50.3(3) . . . . ?
C12A C13A C17A C19A 72.7(3) . . . . ?
C14A C11A C12A C13A 179.7(2) . . . . ?
C20A N5A N6A C22A 1.9(2) . . . . ?
C20A C21A C22A N6A -0.7(2) . . . . ?
C20A C21A C22A C26A 176.6(2) . . . . ?
C21A C20A C23A C24A -117.9(2) . . . . ?
C21A C20A C23A C25A 5.5(3) . . . . ?
C21A C22A C26A C27A 173.1(2) . . . . ?
C21A C22A C26A C28A 47.3(3) . . . . ?
C23A C20A C21A C22A -176.2(2) . . . . ?
O1B S1B C29B F1B 60.6(2) . . . . ?
O1B S1B C29B F2B -58.79(19) . . . . ?
O1B S1B C29B F3B -179.18(17) . . . . ?
O2B S1B C29B F1B -59.6(2) . . . . ?
O2B S1B C29B F2B -178.96(17) . . . . ?
O2B S1B C29B F3B 60.7(2) . . . . ?
O3B S1B C29B F1B 179.77(18) . . . . ?
O3B S1B C29B F2B 60.37(19) . . . . ?
O3B S1B C29B F3B -60.0(2) . . . . ?
O1A S1A C29A F1A 60.6(2) . . . . ?
O1A S1A C29A F2A -58.9(2) . . . . ?
O1A S1A C29A F3A -179.55(19) . . . . ?
O2A S1A C29A F1A -59.3(2) . . . . ?
O2A S1A C29A F2A -178.85(19) . . . . ?
O2A S1A C29A F3A 60.5(2) . . . . ?
O3A S1A C29A F1A -179.9(2) . . . . ?
O3A S1A C29A F2A 60.5(2) . . . . ?
O3A S1A C29A F3A -60.1(2) . . . . ?
C31A O4A C32A C33A 179.4(7) . . . . ?
C32A O4A C31A C30A -176.0(5) . . . . ?
C31B O4B C32B C33B 137(2) . . . . ?
C32B O4B C31B C30B -67.1(18) . . . . ?

loop_
_twin_individual_id
_twin_individual_mass_fraction_refined
_oxdiff_twin_reflns_isolated
_oxdiff_twin_reflns_overlapped
_twin_individual_twin_lattice_type
_twin_individual_twin_matrix_11
_twin_individual_twin_matrix_12
_twin_individual_twin_matrix_13
_twin_individual_twin_matrix_21
_twin_individual_twin_matrix_22
_twin_individual_twin_matrix_23
_twin_individual_twin_matrix_31
_twin_individual_twin_matrix_32
_twin_individual_twin_matrix_33
1 0.5231 36189 26240 ref 1.0000 0.0000 0.0000 0.0000 1.0000 0.0000 0.0000 0.0000 1.0000
2 0.4769 36219 26240 nmt -1.0010 0.0019 0.0003 -0.5501 0.4237 0.5797 -0.5466 1.4160 -0.4232

loop_
_exptl_oxdiff_crystal_face_indexfrac_h
_exptl_oxdiff_crystal_face_indexfrac_k
_exptl_oxdiff_crystal_face_indexfrac_l
_exptl_oxdiff_crystal_face_x
_exptl_oxdiff_crystal_face_y
_exptl_oxdiff_crystal_face_z
0.0027 1.0036 0.9927 0.0508 0.0456 0.1056
-0.0027 -1.0036 -0.9927 -0.0508 -0.0456 -0.1056
0.0012 -0.1562 1.8388 0.1566 0.0040 -0.0146
-0.0012 0.1562 -1.8388 -0.1566 -0.0040 0.0146
-1.0006 0.0302 -0.9699 -0.0441 -0.0968 0.0654
1.0006 -0.0302 0.9699 0.0441 0.0968 -0.0654
